data_4022455
loop_
_publ_author_name
'Derek Van Allen'
'D. Venkataraman'

_publ_contact_author_address
;
Department of Chemistry
University of Massachusetts-Amherst
MA 01003
;
_publ_contact_author_email dv@chem.umass.edu
_publ_contact_author_fax 413-545-4490
_publ_contact_author_name 'D. Venkataraman'
_publ_contact_author_phone 413-545-2028
_publ_section_title
;
 Copper-Catalyzed Synthesis of Unsymmetrical Triarylphosphines
;
_journal_name_full 'Journal of Organic Chemistry'
_journal_page_first 4590
_journal_page_last 4593
_journal_paper_doi 10.1021/jo0343376
_journal_volume 68
_journal_year 2003
_chemical_compound_source DVA04057
_chemical_formula_moiety 'C22 H17 P '
_chemical_formula_sum 'C22 H17 P'
_chemical_formula_weight 312.352
_chemical_name_systematic
;
 ?
;
_space_group_IT_number 14
_symmetry_cell_setting monoclinic
_symmetry_space_group_name_Hall '-P 2ybc'
_symmetry_space_group_name_H-M 'P 1 21/c 1'
_audit_creation_method maXus
_cell_angle_alpha 90.00
_cell_angle_beta 113.8330(18)
_cell_angle_gamma 90.00
_cell_formula_units_Z 4
_cell_length_a 9.8830(2)
_cell_length_b 10.0326(2)
_cell_length_c 18.5657(5)
_cell_measurement_reflns_used 3009
_cell_measurement_temperature 298
_cell_measurement_theta_max 25.028
_cell_measurement_theta_min 4.076
_cell_volume 1683.86(7)
_computing_cell_refinement 'HKL Scalepack (Otwinowski & Minor 1997)'
_computing_data_collection KappaCCD
_computing_data_reduction 'Denzo and Scalepak (Otwinowski & Minor, 1997)'
_computing_structure_refinement 'SHELXL-97 (Sheldrick, 1997)'
_diffrn_measured_fraction_theta_full 0.990
_diffrn_measured_fraction_theta_max 0.990
_diffrn_measurement_device KappaCCD
_diffrn_measurement_method CCD
_diffrn_orient_matrix_type X=UH
_diffrn_orient_matrix_UB_11 0.03354
_diffrn_orient_matrix_UB_12 -0.01183
_diffrn_orient_matrix_UB_13 0.09578
_diffrn_orient_matrix_UB_21 -0.06172
_diffrn_orient_matrix_UB_22 -0.07733
_diffrn_orient_matrix_UB_23 0.01207
_diffrn_orient_matrix_UB_31 0.04428
_diffrn_orient_matrix_UB_32 -0.03712
_diffrn_orient_matrix_UB_33 -0.01137
_diffrn_radiation_source 'fine-focus sealed tube'
_diffrn_radiation_type ' MoK\a'
_diffrn_radiation_wavelength_id all
_diffrn_reflns_limit_h_max 11
_diffrn_reflns_limit_h_min -11
_diffrn_reflns_limit_k_max 11
_diffrn_reflns_limit_k_min -11
_diffrn_reflns_limit_l_max 22
_diffrn_reflns_limit_l_min -22
_diffrn_reflns_number 5798
_diffrn_reflns_theta_full 25.06
_diffrn_reflns_theta_max 25.06
_diffrn_reflns_theta_min 4.16
_exptl_absorpt_coefficient_mu 0.160
_exptl_absorpt_correction_type none
_exptl_crystal_colour Colourless
_exptl_crystal_density_diffrn 1.232
_exptl_crystal_density_method 'not measured'
_exptl_crystal_description Rectangular_plates
_exptl_crystal_size_max 0.30
_exptl_crystal_size_mid 0.35
_exptl_crystal_size_min 0.90
_refine_diff_density_max 0.430
_refine_diff_density_min -0.198
_refine_diff_density_rms 0.033
_refine_ls_extinction_method none
_refine_ls_goodness_of_fit_ref 1.038
_refine_ls_hydrogen_treatment noref
_refine_ls_matrix_type full
_refine_ls_number_parameters 208
_refine_ls_number_reflns 2957
_refine_ls_number_restraints 0
_refine_ls_restrained_S_all 1.038
_refine_ls_R_factor_all 0.0474
_refine_ls_R_factor_gt 0.0373
_refine_ls_shift/su_max 0.000
_refine_ls_shift/su_mean 0.000
_refine_ls_structure_factor_coef Fsqd
_refine_ls_weighting_details 'calc w=1/[\s^2^(Fo^2^)+(0.0481P)^2^+0.4298P] where P=(Fo^2^+2Fc^2^)/3'
_refine_ls_weighting_scheme calc
_refine_ls_wR_factor_gt 0.0956
_refine_ls_wR_factor_ref 0.1030
_reflns_number_gt 2468
_reflns_number_total 2957
_reflns_threshold_expression >2sigma(I)
_cod_data_source_file jo0343376si20030313_064108.cif
_cod_data_source_block global
_cod_depositor_comments
;
The following automatic conversions were performed:
'_symmetry_cell_setting' value 'Monoclinic' changed to 'monoclinic'
according to '/home/saulius/struct/CIF-dictionaries/cif_core.dic'
dictionary named 'cif_core.dic' version 2.4.1 from 2010-06-29.

Automatic conversion script
Id: cif_fix_enum 1527 2010-12-29 10:47:43Z saulius 
;
_cod_original_sg_symbol_H-M 'P 21/c        '
_cod_original_formula_sum 'C22 H17 P '
_cod_database_code 4022455

loop_
_symmetry_equiv_pos_as_xyz
+X,+Y,+Z
-X,-Y,-Z
'-X,+Y+ 1/2,-Z+ 1/2'
'+X,-Y+ 1/2,+Z+ 1/2'

loop_
_atom_site_label
_atom_site_type_symbol
_atom_site_fract_x
_atom_site_fract_y
_atom_site_fract_z
_atom_site_U_iso_or_equiv
_atom_site_adp_type
_atom_site_occupancy
_atom_site_symmetry_multiplicity
_atom_site_calc_flag
_atom_site_refinement_flags
P1 P 0.64309(5) 0.15153(4) 0.20685(2) 0.04466(15) Uani 1 1 d .
C1 C 0.44084(18) 0.17052(15) 0.16550(10) 0.0452(4) Uani 1 1 d .
C2 C 0.3646(2) 0.17899(18) 0.21311(11) 0.0551(4) Uani 1 1 d .
C3 C 0.2096(2) 0.1767(2) 0.18217(13) 0.0667(5) Uani 1 1 d .
C4 C 0.1301(2) 0.1658(2) 0.10373(14) 0.0686(6) Uani 1 1 d .
C5 C 0.1200(2) 0.1367(2) -0.03061(14) 0.0730(6) Uani 1 1 d .
C6 C 0.1891(3) 0.1212(2) -0.07959(13) 0.0774(6) Uani 1 1 d .
C7 C 0.3443(2) 0.12707(19) -0.05010(12) 0.0671(5) Uani 1 1 d .
C8 C 0.4261(2) 0.14540(17) 0.02837(10) 0.0541(4) Uani 1 1 d .
C9 C 0.2008(2) 0.15481(17) 0.05135(12) 0.0571(5) Uani 1 1 d .
C10 C 0.35797(18) 0.15807(15) 0.08210(10) 0.0473(4) Uani 1 1 d .
C11 C 0.70933(18) 0.30882(16) 0.18229(9) 0.0445(4) Uani 1 1 d .
C12 C 0.6202(2) 0.41153(18) 0.13883(11) 0.0547(4) Uani 1 1 d .
C13 C 0.6816(3) 0.52267(19) 0.11912(12) 0.0653(5) Uani 1 1 d .
C14 C 0.8324(3) 0.5329(2) 0.14357(12) 0.0674(5) Uani 1 1 d .
C15 C 0.9220(2) 0.4329(2) 0.18760(12) 0.0691(6) Uani 1 1 d .
C16 C 0.8619(2) 0.3211(2) 0.20640(11) 0.0591(5) Uani 1 1 d .
C17 C 0.69255(17) 0.17127(15) 0.31238(10) 0.0433(4) Uani 1 1 d .
C18 C 0.6840(2) 0.29073(17) 0.34843(10) 0.0532(4) Uani 1 1 d .
C19 C 0.7145(2) 0.29512(19) 0.42788(11) 0.0592(5) Uani 1 1 d .
C20 C 0.7556(2) 0.1817(2) 0.47269(11) 0.0621(5) Uani 1 1 d .
C21 C 0.7682(2) 0.0632(2) 0.43863(11) 0.0652(5) Uani 1 1 d .
C22 C 0.73658(19) 0.05769(17) 0.35897(10) 0.0531(4) Uani 1 1 d .
H2 H 0.4173 0.1864 0.2673 0.066 Uiso 1 1 calc R
H3 H 0.1612 0.1828 0.2158 0.080 Uiso 1 1 calc R
H4 H 0.0273 0.1654 0.0839 0.082 Uiso 1 1 calc R
H5 H 0.0172 0.1355 -0.0511 0.088 Uiso 1 1 calc R
H6 H 0.1340 0.1067 -0.1330 0.093 Uiso 1 1 calc R
H7 H 0.3914 0.1184 -0.0843 0.081 Uiso 1 1 calc R
H8 H 0.5286 0.1497 0.0470 0.065 Uiso 1 1 calc R
H12 H 0.5182 0.4060 0.1227 0.066 Uiso 1 1 calc R
H13 H 0.6205 0.5905 0.0893 0.078 Uiso 1 1 calc R
H14 H 0.8734 0.6074 0.1302 0.081 Uiso 1 1 calc R
H15 H 1.0241 0.4404 0.2050 0.083 Uiso 1 1 calc R
H16 H 0.9238 0.2532 0.2355 0.071 Uiso 1 1 calc R
H18 H 0.6575 0.3685 0.3187 0.064 Uiso 1 1 calc R
H19 H 0.7071 0.3754 0.4511 0.071 Uiso 1 1 calc R
H20 H 0.7749 0.1848 0.5260 0.075 Uiso 1 1 calc R
H21 H 0.7980 -0.0134 0.4692 0.078 Uiso 1 1 calc R
H22 H 0.7449 -0.0229 0.3363 0.064 Uiso 1 1 calc R

loop_
_atom_site_aniso_label
_atom_site_aniso_U_11
_atom_site_aniso_U_22
_atom_site_aniso_U_33
_atom_site_aniso_U_23
_atom_site_aniso_U_13
_atom_site_aniso_U_12
P1 0.0416(3) 0.0475(3) 0.0446(3) 0.00002(17) 0.01706(19) 0.00194(17)
C1 0.0420(9) 0.0413(8) 0.0515(9) 0.0029(7) 0.0180(7) -0.0012(6)
C2 0.0487(10) 0.0614(11) 0.0579(11) 0.0060(8) 0.0242(9) -0.0003(8)
C3 0.0506(11) 0.0760(13) 0.0815(15) 0.0136(11) 0.0349(11) 0.0035(9)
C4 0.0398(10) 0.0683(13) 0.0919(16) 0.0147(11) 0.0206(10) 0.0009(8)
C5 0.0542(12) 0.0657(13) 0.0732(14) 0.0054(10) -0.0010(11) 0.0002(9)
C6 0.0787(15) 0.0681(13) 0.0551(12) 0.0007(10) -0.0042(11) 0.0048(11)
C7 0.0824(14) 0.0595(11) 0.0502(11) 0.0002(9) 0.0172(10) 0.0075(10)
C8 0.0555(10) 0.0498(10) 0.0511(10) 0.0000(8) 0.0154(8) 0.0019(8)
C9 0.0457(10) 0.0459(9) 0.0671(12) 0.0068(8) 0.0096(9) -0.0006(7)
C10 0.0466(9) 0.0373(8) 0.0529(10) 0.0019(7) 0.0147(8) -0.0011(6)
C11 0.0448(9) 0.0529(9) 0.0391(8) -0.0027(7) 0.0204(7) -0.0016(7)
C12 0.0534(10) 0.0529(10) 0.0590(11) -0.0001(8) 0.0241(9) 0.0018(8)
C13 0.0859(15) 0.0497(11) 0.0630(12) 0.0009(9) 0.0327(11) -0.0012(10)
C14 0.0888(15) 0.0632(12) 0.0603(12) -0.0082(9) 0.0406(11) -0.0236(11)
C15 0.0578(12) 0.0895(15) 0.0650(12) -0.0047(11) 0.0301(10) -0.0223(11)
C16 0.0453(10) 0.0772(13) 0.0536(11) 0.0075(9) 0.0189(8) -0.0028(9)
C17 0.0371(8) 0.0467(9) 0.0451(9) 0.0022(7) 0.0154(7) -0.0008(6)
C18 0.0619(11) 0.0451(9) 0.0510(10) 0.0015(7) 0.0212(8) -0.0005(8)
C19 0.0709(12) 0.0566(11) 0.0519(10) -0.0081(8) 0.0267(9) -0.0093(9)
C20 0.0666(12) 0.0726(13) 0.0453(10) -0.0004(9) 0.0206(9) -0.0125(10)
C21 0.0746(13) 0.0634(12) 0.0541(11) 0.0173(9) 0.0224(10) 0.0046(10)
C22 0.0562(10) 0.0475(9) 0.0562(11) 0.0054(8) 0.0234(9) 0.0044(8)

loop_
_atom_type_symbol
_atom_type_description
_atom_type_scat_dispersion_real
_atom_type_scat_dispersion_imag
_atom_type_scat_source
C C 0.0033 0.0016 'International Tables Vol C Tables 4.2.6.8 and 6.1.1.4'
H H 0.0000 0.0000 'International Tables Vol C Tables 4.2.6.8 and 6.1.1.4'
P P 0.1023 0.0942 'International Tables Vol C Tables 4.2.6.8 and 6.1.1.4'

loop_
_diffrn_radiation_wavelength
0.71073

loop_
_geom_angle_atom_site_label_1
_geom_angle_atom_site_label_2
_geom_angle_atom_site_label_3
_geom_angle
C17 P1 C11 101.85(7)
C17 P1 C1 102.18(7)
C11 P1 C1 104.12(7)
C2 C1 C10 118.45(16)
C2 C1 P1 121.55(14)
C10 C1 P1 119.45(12)
C1 C2 C3 121.80(18)
C4 C3 C2 120.40(19)
C3 C4 C9 120.94(18)
C6 C5 C9 121.3(2)
C5 C6 C7 120.2(2)
C8 C7 C6 120.3(2)
C7 C8 C10 121.31(19)
C4 C9 C5 121.90(19)
C4 C9 C10 119.06(18)
C5 C9 C10 119.0(2)
C8 C10 C9 117.89(16)
C8 C10 C1 122.76(16)
C9 C10 C1 119.33(16)
C12 C11 C16 118.18(16)
C12 C11 P1 125.34(13)
C16 C11 P1 116.39(13)
C11 C12 C13 120.60(18)
C14 C13 C12 120.27(19)
C15 C14 C13 119.69(18)
C14 C15 C16 120.47(19)
C15 C16 C11 120.77(18)
C22 C17 C18 118.12(16)
C22 C17 P1 117.32(13)
C18 C17 P1 124.52(12)
C19 C18 C17 120.75(16)
C20 C19 C18 120.31(17)
C19 C20 C21 119.89(17)
C20 C21 C22 120.16(17)
C21 C22 C17 120.74(17)
C1 C2 H2 119.1
C3 C2 H2 119.1
C4 C3 H3 119.8
C2 C3 H3 119.8
C3 C4 H4 119.5
C9 C4 H4 119.5
C6 C5 H5 119.3
C9 C5 H5 119.3
C5 C6 H6 119.9
C7 C6 H6 119.9
C8 C7 H7 119.9
C6 C7 H7 119.9
C7 C8 H8 119.3
C10 C8 H8 119.3
C11 C12 H12 119.7
C13 C12 H12 119.7
C14 C13 H13 119.9
C12 C13 H13 119.9
C15 C14 H14 120.2
C13 C14 H14 120.2
C14 C15 H15 119.8
C16 C15 H15 119.8
C15 C16 H16 119.6
C11 C16 H16 119.6
C19 C18 H18 119.6
C17 C18 H18 119.6
C20 C19 H19 119.8
C18 C19 H19 119.8
C19 C20 H20 120.1
C21 C20 H20 120.1
C20 C21 H21 119.9
C22 C21 H21 119.9
C21 C22 H22 119.6
C17 C22 H22 119.6

loop_
_geom_bond_atom_site_label_1
_geom_bond_atom_site_label_2
_geom_bond_distance
P1 C17 1.8284(17)
P1 C11 1.8352(17)
P1 C1 1.8387(17)
C1 C2 1.377(2)
C1 C10 1.435(2)
C2 C3 1.402(3)
C3 C4 1.351(3)
C4 C9 1.413(3)
C5 C6 1.349(3)
C5 C9 1.416(3)
C6 C7 1.406(3)
C7 C8 1.363(3)
C8 C10 1.417(2)
C9 C10 1.422(2)
C11 C12 1.384(2)
C11 C16 1.394(2)
C12 C13 1.387(3)
C13 C14 1.375(3)
C14 C15 1.369(3)
C15 C16 1.378(3)
C17 C22 1.390(2)
C17 C18 1.392(2)
C18 C19 1.382(2)
C19 C20 1.371(3)
C20 C21 1.376(3)
C21 C22 1.384(3)
C2 H2 0.9300
C3 H3 0.9300
C4 H4 0.9300
C5 H5 0.9300
C6 H6 0.9300
C7 H7 0.9300
C8 H8 0.9300
C12 H12 0.9300
C13 H13 0.9300
C14 H14 0.9300
C15 H15 0.9300
C16 H16 0.9300
C18 H18 0.9300
C19 H19 0.9300
C20 H20 0.9300
C21 H21 0.9300
C22 H22 0.9300

loop_
_cod_related_entry_id
_cod_related_entry_database
_cod_related_entry_code
1 ChemSpider 4407997
